data_7718393
loop_
_publ_author_name
'Knott, Jackson P.'
'Hsiang, Shou-Jen'
'Hayes, Paul G.'

_publ_section_title
;
 Alkylamido lutetium complexes as prospective lutetium imido precursors:
 synthesis, characterization and ligand design.
;
_journal_issue 15
_journal_name_full 'Dalton transactions (Cambridge, England : 2003)'
_journal_page_first 6261
_journal_page_last 6273
_journal_paper_doi 10.1039/d5dt00338e
_journal_volume 54
_journal_year 2025
_chemical_formula_moiety 'C28 H44 Cl2 Lu N7 P2, C7 H8'
_chemical_formula_sum 'C35 H52 Cl2 Lu N7 P2'
_chemical_formula_weight 878.64
_space_group_crystal_system monoclinic
_space_group_IT_number 15
_space_group_name_Hall '-I 2ya'
_space_group_name_H-M_alt 'I 1 2/a 1'
_atom_sites_solution_hydrogens geom
_audit_creation_date 2025-03-06
_audit_creation_method
;
Olex2 1.5
(compiled 2025.03.04 svn.red2d20d0 for OlexSys, GUI svn.r7188)
;
_audit_update_record
;
2025-03-07 deposited with the CCDC.	2025-03-19 downloaded from the CCDC.
;
_cell_angle_alpha 90
_cell_angle_beta 99.413(2)
_cell_angle_gamma 90
_cell_formula_units_Z 8
_cell_length_a 19.5525(5)
_cell_length_b 13.3420(3)
_cell_length_c 30.8950(7)
_cell_measurement_reflns_used 29951
_cell_measurement_temperature 100.0(3)
_cell_measurement_theta_max 30.9830
_cell_measurement_theta_min 3.6250
_cell_volume 7951.0(3)
_computing_cell_refinement 'CrysAlisPro 1.171.38.46 (Rigaku OD, 2015)'
_computing_data_collection 'CrysAlisPro 1.171.38.46 (Rigaku OD, 2015)'
_computing_data_reduction 'CrysAlisPro 1.171.38.46 (Rigaku OD, 2015)'
_computing_molecular_graphics 'Olex2 1.5 (Dolomanov et al., 2009)'
_computing_publication_material 'Olex2 1.5 (Dolomanov et al., 2009)'
_computing_structure_refinement 'SHELXL 2019/3 (Sheldrick, 2015)'
_computing_structure_solution 'ShelXT (Sheldrick, 2015)'
_diffrn_ambient_temperature 100.0(3)
_diffrn_detector_type 'Pilatus 200/300K'
_diffrn_measured_fraction_theta_full 0.997
_diffrn_measured_fraction_theta_max 0.808
_diffrn_measurement_details
;
List of Runs (angles in degrees, time in seconds):

  # Type    Start    End  Width  t~exp~   \w     \q     \k     \f   Frames
#--------------------------------------------------------------------------
  1  \w    -62.00   8.00   0.50   66.80    --    3.76 -41.00-105.00  140
  2  \w    -66.00  73.00   0.50   66.80    --    3.76   0.00 120.00  278
  3  \w     -8.00  62.00   0.50   66.80    --   -4.54  38.00-150.00  140
  4  \w      0.00  50.00   0.50   66.80    --    3.76  38.00 -90.00  100
  5  \w    -20.00  32.00   0.50   66.80    --   -4.54 -99.00  60.00  104
;
_diffrn_measurement_device 'four-circle diffractometer'
_diffrn_measurement_device_type 'SuperNova, Dual, Cu at zero, Pilatus 200/300K'
_diffrn_measurement_method '\w scans'
_diffrn_radiation_type MoK\a
_diffrn_radiation_wavelength 0.71073
_diffrn_reflns_av_R_equivalents 0.0353
_diffrn_reflns_av_unetI/netI 0.0272
_diffrn_reflns_Laue_measured_fraction_full 0.997
_diffrn_reflns_Laue_measured_fraction_max 0.808
_diffrn_reflns_limit_h_max 26
_diffrn_reflns_limit_h_min -26
_diffrn_reflns_limit_k_max 17
_diffrn_reflns_limit_k_min -17
_diffrn_reflns_limit_l_max 41
_diffrn_reflns_limit_l_min -40
_diffrn_reflns_number 48568
_diffrn_reflns_point_group_measured_fraction_full 0.997
_diffrn_reflns_point_group_measured_fraction_max 0.808
_diffrn_reflns_theta_full 25.242
_diffrn_reflns_theta_max 30.751
_diffrn_reflns_theta_min 3.394
_exptl_absorpt_coefficient_mu 2.732
_exptl_absorpt_correction_T_max 1.00000
_exptl_absorpt_correction_T_min 0.87557
_exptl_absorpt_correction_type multi-scan
_exptl_absorpt_process_details
;
CrysAlisPro 1.171.38.46 (Rigaku Oxford Diffraction, 2015)
Empirical absorption correction using spherical harmonics,
 implemented in SCALE3 ABSPACK scaling algorithm.
;
_exptl_crystal_colour 'dull light colourless'
_exptl_crystal_colour_lustre dull
_exptl_crystal_colour_modifier light
_exptl_crystal_colour_primary colourless
_exptl_crystal_density_diffrn 1.468
_exptl_crystal_description plate
_exptl_crystal_F_000 3568
_exptl_crystal_size_max 0.7
_exptl_crystal_size_mid 0.5
_exptl_crystal_size_min 0.5
_refine_diff_density_max 0.916
_refine_diff_density_min -0.560
_refine_diff_density_rms 0.090
_refine_ls_extinction_method none
_refine_ls_goodness_of_fit_ref 1.023
_refine_ls_hydrogen_treatment constr
_refine_ls_matrix_type full
_refine_ls_number_parameters 437
_refine_ls_number_reflns 10026
_refine_ls_number_restraints 0
_refine_ls_restrained_S_all 1.023
_refine_ls_R_factor_all 0.0286
_refine_ls_R_factor_gt 0.0223
_refine_ls_shift/su_max 0.009
_refine_ls_shift/su_mean 0.000
_refine_ls_structure_factor_coef Fsqd
_refine_ls_weighting_details 'w=1/[\s^2^(Fo^2^)+(0.0233P)^2^+15.3420P] where P=(Fo^2^+2Fc^2^)/3'
_refine_ls_weighting_scheme calc
_refine_ls_wR_factor_gt 0.0508
_refine_ls_wR_factor_ref 0.0527
_reflns_Friedel_coverage 0.000
_reflns_number_gt 8804
_reflns_number_total 10026
_reflns_threshold_expression 'I > 2\s(I)'
_cod_data_source_file d5dt00338e2.cif
_cod_data_source_block ph17066
_cod_depositor_comments 'Adding full bibliography for 7718388--7718395.cif.'
_cod_database_code 7718393
_shelx_shelxl_version_number 2019/3
_shelx_space_group_comment
;
The symmetry employed for this shelxl refinement is uniquely defined
by the following loop, which should always be used as a source of
symmetry information in preference to the above space-group names.
They are only intended as comments.
;
_shelx_estimated_absorpt_t_max 0.342
_shelx_estimated_absorpt_t_min 0.251
_olex2_refinement_description
;
1. Fixed Uiso
 At 1.2 times of:
  All C(H) groups
 At 1.5 times of:
  All C(H,H,H) groups
2.a Ternary CH refined with riding coordinates:
 C8(H8), C14(H14), C5(H5), C11(H11)
2.b Aromatic/amide H refined with riding coordinates:
 C3(H3), C19(H19), C2(H2), C25(H25), C33(H33), C31(H31), C35(H35), C32(H32),
 C34(H34)
2.c Idealised Me refined as rotating group:
 C9(H9A,H9B,H9C), C27(H27A,H27B,H27C), C16(H16A,H16B,H16C), C12(H12A,H12B,
 H12C), C13(H13A,H13B,H13C), C6(H6A,H6B,H6C), C21(H21A,H21B,H21C), C15(H15A,
 H15B,H15C), C7(H7A,H7B,H7C), C22(H22A,H22B,H22C), C10(H10A,H10B,H10C),
 C28(H28A,H28B,H28C), C29(H29A,H29B,H29C)
;
_olex2_submission_special_instructions 'No special instructions were received'
_oxdiff_exptl_absorpt_empirical_details
;
Empirical correction (ABSPACK) includes:
- Absorption correction using spherical harmonics
- Frame scaling
;

loop_
_space_group_symop_operation_xyz
'x, y, z'
'-x+1/2, y, -z'
'x+1/2, y+1/2, z+1/2'
'-x+1, y+1/2, -z+1/2'
'-x, -y, -z'
'x-1/2, -y, z'
'-x+1/2, -y+1/2, -z+1/2'
'x, -y+1/2, z+1/2'

loop_
_atom_site_label
_atom_site_type_symbol
_atom_site_fract_x
_atom_site_fract_y
_atom_site_fract_z
_atom_site_U_iso_or_equiv
_atom_site_adp_type
_atom_site_occupancy
_atom_site_site_symmetry_order
_atom_site_calc_flag
_atom_site_refinement_flags_posn
_atom_site_refinement_flags_adp
_atom_site_refinement_flags_occupancy
_atom_site_disorder_assembly
_atom_site_disorder_group
Lu1 Lu 0.57471(2) 0.39140(2) 0.63754(2) 0.01153(3) Uani 1 1 d . . . . .
Cl1 Cl 0.52608(3) 0.27164(4) 0.69033(2) 0.01806(10) Uani 1 1 d . . . . .
Cl2 Cl 0.64598(3) 0.46399(4) 0.58155(2) 0.01691(10) Uani 1 1 d . . . . .
P2 P 0.40632(3) 0.47166(4) 0.59019(2) 0.01216(10) Uani 1 1 d . . . . .
P1 P 0.61154(3) 0.58607(4) 0.71604(2) 0.01367(10) Uani 1 1 d . . . . .
N3 N 0.46771(9) 0.38928(13) 0.59201(6) 0.0140(3) Uani 1 1 d . . . . .
N2 N 0.63675(9) 0.48598(13) 0.69357(6) 0.0149(3) Uani 1 1 d . . . . .
N4 N 0.69379(9) 0.34703(13) 0.67980(6) 0.0145(3) Uani 1 1 d . . . . .
N1 N 0.51018(9) 0.53003(13) 0.65218(6) 0.0126(3) Uani 1 1 d . . . . .
N6 N 0.53727(9) 0.26655(13) 0.57458(6) 0.0151(3) Uani 1 1 d . . . . .
C17 C 0.69705(10) 0.43392(16) 0.70334(7) 0.0142(4) Uani 1 1 d . . . . .
N5 N 0.75147(9) 0.46604(14) 0.73201(6) 0.0177(4) Uani 1 1 d . . . . .
N7 N 0.42543(9) 0.28996(14) 0.52969(6) 0.0173(4) Uani 1 1 d . . . . .
C23 C 0.47455(11) 0.31326(15) 0.56377(7) 0.0142(4) Uani 1 1 d . . . . .
C4 C 0.52675(10) 0.59798(15) 0.68570(7) 0.0140(4) Uani 1 1 d . . . . .
C1 C 0.44412(10) 0.55311(16) 0.63293(7) 0.0134(4) Uani 1 1 d . . . . .
C20 C 0.74892(11) 0.28614(16) 0.68797(7) 0.0164(4) Uani 1 1 d . . . . .
C24 C 0.55123(11) 0.19305(16) 0.54775(7) 0.0182(4) Uani 1 1 d . . . . .
C3 C 0.47202(11) 0.66362(17) 0.68770(7) 0.0188(4) Uani 1 1 d . . . . .
H3 H 0.470830 0.717059 0.707881 0.023 Uiso 1 1 calc R U . . .
C8 C 0.66183(11) 0.69685(16) 0.70724(7) 0.0193(4) Uani 1 1 d . . . . .
H8 H 0.711191 0.684730 0.720753 0.023 Uiso 1 1 calc R U . . .
C19 C 0.80593(11) 0.31131(16) 0.71904(7) 0.0180(4) Uani 1 1 d . . . . .
H19 H 0.843745 0.266270 0.726087 0.022 Uiso 1 1 calc R U . . .
C14 C 0.38935(11) 0.53978(16) 0.53865(7) 0.0172(4) Uani 1 1 d . . . . .
H14 H 0.375250 0.490469 0.514456 0.021 Uiso 1 1 calc R U . . .
C5 C 0.60623(11) 0.57310(18) 0.77410(7) 0.0189(4) Uani 1 1 d . . . . .
H5 H 0.572260 0.623984 0.781311 0.023 Uiso 1 1 calc R U . . .
C9 C 0.65881(12) 0.71178(19) 0.65765(8) 0.0247(5) Uani 1 1 d . . . . .
H9A H 0.673929 0.650232 0.644699 0.037 Uiso 1 1 calc R U . . .
H9B H 0.689433 0.767177 0.652543 0.037 Uiso 1 1 calc R U . . .
H9C H 0.611149 0.727463 0.644066 0.037 Uiso 1 1 calc R U . . .
C27 C 0.62159(13) 0.1451(2) 0.55799(8) 0.0275(5) Uani 1 1 d . . . . .
H27A H 0.657432 0.197055 0.560406 0.041 Uiso 1 1 calc R U . . .
H27B H 0.627725 0.098402 0.534437 0.041 Uiso 1 1 calc R U . . .
H27C H 0.625469 0.108541 0.585798 0.041 Uiso 1 1 calc R U . . .
C16 C 0.45617(13) 0.59108(18) 0.53082(8) 0.0227(5) Uani 1 1 d . . . . .
H16A H 0.466916 0.646701 0.551538 0.034 Uiso 1 1 calc R U . . .
H16B H 0.450112 0.616862 0.500737 0.034 Uiso 1 1 calc R U . . .
H16C H 0.494307 0.542565 0.535183 0.034 Uiso 1 1 calc R U . . .
C18 C 0.80633(11) 0.40395(16) 0.73954(7) 0.0180(4) Uani 1 1 d . . . . .
C12 C 0.28400(12) 0.3603(2) 0.56912(9) 0.0278(5) Uani 1 1 d . . . . .
H12A H 0.276224 0.397496 0.541410 0.042 Uiso 1 1 calc R U . . .
H12B H 0.239253 0.343141 0.577575 0.042 Uiso 1 1 calc R U . . .
H12C H 0.309754 0.298671 0.565460 0.042 Uiso 1 1 calc R U . . .
C2 C 0.41888(11) 0.63461(17) 0.65373(7) 0.0184(4) Uani 1 1 d . . . . .
H2 H 0.374453 0.664660 0.646379 0.022 Uiso 1 1 calc R U . . .
C13 C 0.34227(13) 0.3700(2) 0.64903(9) 0.0292(6) Uani 1 1 d . . . . .
H13A H 0.369210 0.309495 0.645481 0.044 Uiso 1 1 calc R U . . .
H13B H 0.298914 0.351277 0.658973 0.044 Uiso 1 1 calc R U . . .
H13C H 0.369199 0.414127 0.670807 0.044 Uiso 1 1 calc R U . . .
C6 C 0.57648(13) 0.46899(19) 0.78114(8) 0.0259(5) Uani 1 1 d . . . . .
H6A H 0.531937 0.460800 0.761696 0.039 Uiso 1 1 calc R U . . .
H6B H 0.569639 0.462346 0.811736 0.039 Uiso 1 1 calc R U . . .
H6C H 0.608885 0.417373 0.774499 0.039 Uiso 1 1 calc R U . . .
C11 C 0.32578(10) 0.42504(17) 0.60493(7) 0.0172(4) Uani 1 1 d . . . . .
H11 H 0.296634 0.484561 0.609385 0.021 Uiso 1 1 calc R U . . .
C26 C 0.44007(12) 0.21482(18) 0.50379(7) 0.0210(5) Uani 1 1 d . . . . .
C21 C 0.74604(12) 0.19131(18) 0.66160(8) 0.0254(5) Uani 1 1 d . . . . .
H21A H 0.700983 0.158840 0.661206 0.038 Uiso 1 1 calc R U . . .
H21B H 0.783054 0.145998 0.674878 0.038 Uiso 1 1 calc R U . . .
H21C H 0.752200 0.207177 0.631509 0.038 Uiso 1 1 calc R U . . .
C25 C 0.50309(12) 0.16413(17) 0.51175(7) 0.0207(5) Uani 1 1 d . . . . .
H25 H 0.512902 0.111258 0.493103 0.025 Uiso 1 1 calc R U . . .
C15 C 0.33044(13) 0.61588(18) 0.53824(8) 0.0263(5) Uani 1 1 d . . . . .
H15A H 0.287587 0.580516 0.541356 0.039 Uiso 1 1 calc R U . . .
H15B H 0.323689 0.652806 0.510444 0.039 Uiso 1 1 calc R U . . .
H15C H 0.342413 0.662951 0.562654 0.039 Uiso 1 1 calc R U . . .
C33 C 0.51374(17) -0.0570(2) 0.62176(10) 0.0392(7) Uani 1 1 d . . . . .
H33 H 0.559544 -0.075796 0.634346 0.047 Uiso 1 1 calc R U . . .
C7 C 0.67543(13) 0.59161(19) 0.80487(8) 0.0250(5) Uani 1 1 d . . . . .
H7A H 0.709911 0.542805 0.798516 0.038 Uiso 1 1 calc R U . . .
H7B H 0.668558 0.584208 0.835428 0.038 Uiso 1 1 calc R U . . .
H7C H 0.691822 0.659568 0.800246 0.038 Uiso 1 1 calc R U . . .
C22 C 0.86870(12) 0.44100(19) 0.77011(9) 0.0281(5) Uani 1 1 d . . . . .
H22A H 0.895988 0.484979 0.754087 0.042 Uiso 1 1 calc R U . . .
H22B H 0.897163 0.383803 0.782022 0.042 Uiso 1 1 calc R U . . .
H22C H 0.853736 0.478430 0.794203 0.042 Uiso 1 1 calc R U . . .
C10 C 0.63610(13) 0.79051(18) 0.72851(9) 0.0269(5) Uani 1 1 d . . . . .
H10A H 0.589461 0.807706 0.713528 0.040 Uiso 1 1 calc R U . . .
H10B H 0.667636 0.846551 0.726029 0.040 Uiso 1 1 calc R U . . .
H10C H 0.634779 0.777106 0.759546 0.040 Uiso 1 1 calc R U . . .
C28 C 0.38540(14) 0.1902(2) 0.46520(9) 0.0344(6) Uani 1 1 d . . . . .
H28A H 0.340814 0.180432 0.475192 0.052 Uiso 1 1 calc R U . . .
H28B H 0.398255 0.128670 0.451183 0.052 Uiso 1 1 calc R U . . .
H28C H 0.381457 0.245463 0.444036 0.052 Uiso 1 1 calc R U . . .
C31 C 0.42649(17) 0.0695(2) 0.60208(10) 0.0389(7) Uani 1 1 d . . . . .
H31 H 0.413187 0.137980 0.601677 0.047 Uiso 1 1 calc R U . . .
C35 C 0.40034(19) -0.1016(2) 0.58392(10) 0.0434(8) Uani 1 1 d . . . . .
H35 H 0.368505 -0.150937 0.570843 0.052 Uiso 1 1 calc R U . . .
C32 C 0.49412(18) 0.0412(2) 0.62182(10) 0.0413(7) Uani 1 1 d . . . . .
H32 H 0.525865 0.090491 0.635103 0.050 Uiso 1 1 calc R U . . .
C34 C 0.4669(2) -0.1294(3) 0.60334(12) 0.0532(9) Uani 1 1 d . . . . .
H34 H 0.480197 -0.197870 0.603990 0.064 Uiso 1 1 calc R U . . .
C30 C 0.38030(19) -0.0009(3) 0.58364(10) 0.0476(8) Uani 1 1 d . . . . .
C29 C 0.3078(2) 0.0291(4) 0.56284(14) 0.0759(13) Uani 1 1 d . . . . .
H29A H 0.286159 0.067709 0.583953 0.114 Uiso 1 1 calc R U . . .
H29B H 0.280250 -0.031233 0.554292 0.114 Uiso 1 1 calc R U . . .
H29C H 0.309964 0.070133 0.536807 0.114 Uiso 1 1 calc R U . . .

loop_
_atom_site_aniso_label
_atom_site_aniso_U_11
_atom_site_aniso_U_22
_atom_site_aniso_U_33
_atom_site_aniso_U_23
_atom_site_aniso_U_13
_atom_site_aniso_U_12
Lu1 0.00982(4) 0.01279(5) 0.01173(5) -0.00033(3) 0.00099(3) 0.00160(3)
Cl1 0.0184(2) 0.0171(2) 0.0188(2) 0.00765(18) 0.00326(19) 0.00154(19)
Cl2 0.0137(2) 0.0257(3) 0.0119(2) -0.00040(18) 0.00378(18) -0.00641(19)
P2 0.0094(2) 0.0147(2) 0.0118(2) 0.00066(19) 0.00010(19) -0.00008(19)
P1 0.0107(2) 0.0164(3) 0.0128(3) -0.00260(19) -0.00117(19) 0.00260(19)
N3 0.0131(8) 0.0150(8) 0.0137(8) 0.0000(6) 0.0012(7) -0.0001(7)
N2 0.0114(8) 0.0171(8) 0.0154(9) -0.0023(7) -0.0004(7) 0.0044(7)
N4 0.0126(8) 0.0171(9) 0.0144(9) 0.0002(7) 0.0036(7) 0.0020(7)
N1 0.0106(8) 0.0147(8) 0.0123(8) 0.0002(6) 0.0008(6) 0.0008(6)
N6 0.0158(8) 0.0144(8) 0.0154(9) 0.0000(6) 0.0041(7) 0.0007(7)
C17 0.0129(9) 0.0172(10) 0.0124(10) 0.0014(8) 0.0014(8) 0.0014(8)
N5 0.0139(8) 0.0192(9) 0.0187(9) -0.0007(7) -0.0009(7) 0.0021(7)
N7 0.0162(9) 0.0207(9) 0.0145(9) -0.0016(7) 0.0009(7) -0.0011(7)
C23 0.0155(9) 0.0145(10) 0.0131(10) 0.0022(7) 0.0035(8) -0.0030(8)
C4 0.0115(9) 0.0176(10) 0.0128(10) -0.0020(7) 0.0013(7) 0.0004(8)
C1 0.0101(9) 0.0179(10) 0.0117(9) 0.0008(7) 0.0007(7) 0.0013(8)
C20 0.0152(10) 0.0173(10) 0.0176(10) 0.0051(8) 0.0057(8) 0.0009(8)
C24 0.0202(11) 0.0162(10) 0.0187(11) -0.0001(8) 0.0048(9) 0.0011(8)
C3 0.0152(10) 0.0227(11) 0.0181(11) -0.0059(8) 0.0012(8) 0.0043(9)
C8 0.0143(10) 0.0191(11) 0.0230(11) -0.0021(8) -0.0013(8) -0.0011(8)
C19 0.0123(9) 0.0188(11) 0.0232(11) 0.0047(8) 0.0041(8) 0.0041(8)
C14 0.0187(10) 0.0186(10) 0.0129(10) 0.0014(8) -0.0019(8) 0.0000(8)
C5 0.0186(10) 0.0244(11) 0.0132(10) -0.0052(8) 0.0009(8) 0.0046(9)
C9 0.0199(11) 0.0276(12) 0.0269(13) 0.0025(10) 0.0045(9) -0.0012(9)
C27 0.0254(12) 0.0277(12) 0.0288(13) -0.0058(10) 0.0029(10) 0.0099(10)
C16 0.0261(12) 0.0239(12) 0.0190(11) 0.0053(9) 0.0063(9) -0.0015(9)
C18 0.0119(9) 0.0209(11) 0.0203(11) 0.0040(8) 0.0000(8) 0.0011(8)
C12 0.0167(11) 0.0343(13) 0.0330(14) -0.0108(11) 0.0055(10) -0.0081(10)
C2 0.0127(9) 0.0237(11) 0.0181(11) -0.0027(8) 0.0002(8) 0.0062(8)
C13 0.0184(11) 0.0401(15) 0.0298(14) 0.0148(11) 0.0065(10) -0.0054(10)
C6 0.0275(12) 0.0319(13) 0.0183(12) 0.0013(9) 0.0040(10) -0.0015(10)
C11 0.0095(9) 0.0217(11) 0.0205(11) -0.0002(8) 0.0027(8) -0.0004(8)
C26 0.0226(11) 0.0240(11) 0.0164(11) -0.0019(8) 0.0037(9) -0.0044(9)
C21 0.0224(11) 0.0203(11) 0.0322(13) -0.0042(9) 0.0002(10) 0.0072(9)
C25 0.0252(11) 0.0193(11) 0.0187(11) -0.0042(8) 0.0072(9) -0.0002(9)
C15 0.0241(12) 0.0287(13) 0.0238(12) 0.0054(9) -0.0031(10) 0.0071(10)
C33 0.0464(17) 0.0416(17) 0.0326(15) -0.0006(12) 0.0156(13) -0.0009(14)
C7 0.0236(12) 0.0339(13) 0.0154(11) -0.0031(9) -0.0034(9) 0.0048(10)
C22 0.0180(11) 0.0228(12) 0.0386(15) -0.0001(10) -0.0097(10) 0.0041(9)
C10 0.0288(12) 0.0186(11) 0.0309(13) -0.0048(9) -0.0025(10) 0.0003(10)
C28 0.0300(13) 0.0449(16) 0.0257(13) -0.0164(12) -0.0027(11) 0.0019(12)
C31 0.060(2) 0.0265(14) 0.0349(16) 0.0051(11) 0.0208(14) -0.0013(13)
C35 0.059(2) 0.0376(17) 0.0364(17) -0.0110(13) 0.0167(15) -0.0167(15)
C32 0.0557(19) 0.0367(16) 0.0338(16) 0.0000(12) 0.0144(14) -0.0086(14)
C34 0.083(3) 0.0356(17) 0.046(2) -0.0082(14) 0.0259(19) -0.0022(17)
C30 0.061(2) 0.057(2) 0.0260(15) 0.0021(13) 0.0092(14) -0.0088(17)
C29 0.056(2) 0.123(4) 0.047(2) 0.022(2) 0.0045(18) 0.019(3)

loop_
_atom_type_symbol
_atom_type_description
_atom_type_scat_dispersion_real
_atom_type_scat_dispersion_imag
_atom_type_scat_source
C C 0.0033 0.0016 'International Tables Vol C Tables 4.2.6.8 and 6.1.1.4'
H H 0.0000 0.0000 'International Tables Vol C Tables 4.2.6.8 and 6.1.1.4'
Cl Cl 0.1484 0.1585 'International Tables Vol C Tables 4.2.6.8 and 6.1.1.4'
Lu Lu -0.4720 5.8584 'International Tables Vol C Tables 4.2.6.8 and 6.1.1.4'
N N 0.0061 0.0033 'International Tables Vol C Tables 4.2.6.8 and 6.1.1.4'
P P 0.1023 0.0942 'International Tables Vol C Tables 4.2.6.8 and 6.1.1.4'

loop_
_geom_angle_atom_site_label_1
_geom_angle_atom_site_label_2
_geom_angle_atom_site_label_3
_geom_angle
_geom_angle_site_symmetry_1
_geom_angle_site_symmetry_3
_geom_angle_publ_flag
Cl1 Lu1 Cl2 162.480(17) . . ?
Cl1 Lu1 N6 89.33(4) . . ?
Cl1 Lu1 C17 91.42(4) . . ?
Cl1 Lu1 C23 90.16(4) . . ?
Cl2 Lu1 C17 85.60(4) . . ?
Cl2 Lu1 C23 88.72(4) . . ?
N3 Lu1 Cl1 89.24(4) . . ?
N3 Lu1 Cl2 97.49(5) . . ?
N3 Lu1 N4 164.89(6) . . ?
N3 Lu1 N1 70.35(6) . . ?
N3 Lu1 N6 54.40(6) . . ?
N3 Lu1 C17 167.13(6) . . ?
N3 Lu1 C23 26.75(6) . . ?
N2 Lu1 Cl1 93.85(5) . . ?
N2 Lu1 Cl2 91.28(5) . . ?
N2 Lu1 N3 140.22(6) . . ?
N2 Lu1 N4 54.59(6) . . ?
N2 Lu1 N1 69.88(6) . . ?
N2 Lu1 N6 164.97(6) . . ?
N2 Lu1 C17 26.92(6) . . ?
N2 Lu1 C23 166.43(6) . . ?
N4 Lu1 Cl1 86.12(4) . . ?
N4 Lu1 Cl2 83.23(4) . . ?
N4 Lu1 N6 111.11(6) . . ?
N4 Lu1 C17 27.74(6) . . ?
N4 Lu1 C23 138.75(6) . . ?
N1 Lu1 Cl1 95.86(4) . . ?
N1 Lu1 Cl2 101.63(4) . . ?
N1 Lu1 N4 124.41(6) . . ?
N1 Lu1 N6 124.44(6) . . ?
N1 Lu1 C17 96.80(6) . . ?
N1 Lu1 C23 96.84(6) . . ?
N6 Lu1 Cl2 81.62(4) . . ?
N6 Lu1 C17 138.45(6) . . ?
N6 Lu1 C23 27.69(6) . . ?
C17 Lu1 C23 166.04(6) . . ?
N3 P2 C1 99.98(9) . . ?
N3 P2 C14 113.43(10) . . ?
N3 P2 C11 115.20(10) . . ?
C1 P2 C14 109.87(10) . . ?
C1 P2 C11 107.17(10) . . ?
C14 P2 C11 110.43(10) . . ?
N2 P1 C4 99.86(9) . . ?
N2 P1 C8 113.32(10) . . ?
N2 P1 C5 114.47(10) . . ?
C4 P1 C8 109.24(10) . . ?
C4 P1 C5 109.27(10) . . ?
C8 P1 C5 110.09(11) . . ?
P2 N3 Lu1 126.95(9) . . ?
C23 N3 Lu1 102.97(13) . . ?
C23 N3 P2 129.32(15) . . ?
P1 N2 Lu1 127.62(9) . . ?
C17 N2 Lu1 102.51(13) . . ?
C17 N2 P1 129.82(15) . . ?
C17 N4 Lu1 91.99(12) . . ?
C20 N4 Lu1 151.33(15) . . ?
C20 N4 C17 116.65(18) . . ?
C4 N1 Lu1 127.07(13) . . ?
C1 N1 Lu1 126.83(14) . . ?
C1 N1 C4 105.59(17) . . ?
C23 N6 Lu1 91.29(12) . . ?
C24 N6 Lu1 151.51(15) . . ?
C24 N6 C23 116.58(18) . . ?
N2 C17 Lu1 50.57(10) . . ?
N2 C17 N4 110.65(17) . . ?
N4 C17 Lu1 60.27(10) . . ?
N5 C17 Lu1 172.47(15) . . ?
N5 C17 N2 123.37(19) . . ?
N5 C17 N4 125.97(19) . . ?
C17 N5 C18 116.26(19) . . ?
C23 N7 C26 116.49(19) . . ?
N3 C23 Lu1 50.28(10) . . ?
N3 C23 N6 111.22(18) . . ?
N6 C23 Lu1 61.03(11) . . ?
N7 C23 Lu1 172.41(15) . . ?
N7 C23 N3 122.98(19) . . ?
N7 C23 N6 125.80(19) . . ?
N1 C4 P1 115.08(15) . . ?
N1 C4 C3 111.10(18) . . ?
C3 C4 P1 133.80(16) . . ?
N1 C1 P2 115.77(15) . . ?
N1 C1 C2 110.86(18) . . ?
C2 C1 P2 133.22(16) . . ?
N4 C20 C19 120.9(2) . . ?
N4 C20 C21 116.81(19) . . ?
C19 C20 C21 122.26(19) . . ?
N6 C24 C27 116.9(2) . . ?
N6 C24 C25 121.2(2) . . ?
C25 C24 C27 121.8(2) . . ?
C4 C3 H3 127.1 . . ?
C4 C3 C2 105.88(19) . . ?
C2 C3 H3 127.1 . . ?
P1 C8 H8 108.3 . . ?
C9 C8 P1 108.71(15) . . ?
C9 C8 H8 108.3 . . ?
C10 C8 P1 111.98(16) . . ?
C10 C8 H8 108.3 . . ?
C10 C8 C9 111.07(19) . . ?
C20 C19 H19 120.8 . . ?
C20 C19 C18 118.35(19) . . ?
C18 C19 H19 120.8 . . ?
P2 C14 H14 108.3 . . ?
C16 C14 P2 108.93(15) . . ?
C16 C14 H14 108.3 . . ?
C16 C14 C15 111.24(19) . . ?
C15 C14 P2 111.58(16) . . ?
C15 C14 H14 108.3 . . ?
P1 C5 H5 107.6 . . ?
C6 C5 P1 108.03(15) . . ?
C6 C5 H5 107.6 . . ?
C6 C5 C7 111.9(2) . . ?
C7 C5 P1 113.99(16) . . ?
C7 C5 H5 107.6 . . ?
C8 C9 H9A 109.5 . . ?
C8 C9 H9B 109.5 . . ?
C8 C9 H9C 109.5 . . ?
H9A C9 H9B 109.5 . . ?
H9A C9 H9C 109.5 . . ?
H9B C9 H9C 109.5 . . ?
C24 C27 H27A 109.5 . . ?
C24 C27 H27B 109.5 . . ?
C24 C27 H27C 109.5 . . ?
H27A C27 H27B 109.5 . . ?
H27A C27 H27C 109.5 . . ?
H27B C27 H27C 109.5 . . ?
C14 C16 H16A 109.5 . . ?
C14 C16 H16B 109.5 . . ?
C14 C16 H16C 109.5 . . ?
H16A C16 H16B 109.5 . . ?
H16A C16 H16C 109.5 . . ?
H16B C16 H16C 109.5 . . ?
N5 C18 C19 121.6(2) . . ?
N5 C18 C22 116.7(2) . . ?
C19 C18 C22 121.6(2) . . ?
H12A C12 H12B 109.5 . . ?
H12A C12 H12C 109.5 . . ?
H12B C12 H12C 109.5 . . ?
C11 C12 H12A 109.5 . . ?
C11 C12 H12B 109.5 . . ?
C11 C12 H12C 109.5 . . ?
C1 C2 C3 106.56(18) . . ?
C1 C2 H2 126.7 . . ?
C3 C2 H2 126.7 . . ?
H13A C13 H13B 109.5 . . ?
H13A C13 H13C 109.5 . . ?
H13B C13 H13C 109.5 . . ?
C11 C13 H13A 109.5 . . ?
C11 C13 H13B 109.5 . . ?
C11 C13 H13C 109.5 . . ?
C5 C6 H6A 109.5 . . ?
C5 C6 H6B 109.5 . . ?
C5 C6 H6C 109.5 . . ?
H6A C6 H6B 109.5 . . ?
H6A C6 H6C 109.5 . . ?
H6B C6 H6C 109.5 . . ?
P2 C11 H11 107.4 . . ?
C12 C11 P2 113.19(16) . . ?
C12 C11 C13 112.4(2) . . ?
C12 C11 H11 107.4 . . ?
C13 C11 P2 108.73(15) . . ?
C13 C11 H11 107.4 . . ?
N7 C26 C25 121.8(2) . . ?
N7 C26 C28 116.3(2) . . ?
C25 C26 C28 121.9(2) . . ?
C20 C21 H21A 109.5 . . ?
C20 C21 H21B 109.5 . . ?
C20 C21 H21C 109.5 . . ?
H21A C21 H21B 109.5 . . ?
H21A C21 H21C 109.5 . . ?
H21B C21 H21C 109.5 . . ?
C24 C25 C26 118.1(2) . . ?
C24 C25 H25 121.0 . . ?
C26 C25 H25 121.0 . . ?
C14 C15 H15A 109.5 . . ?
C14 C15 H15B 109.5 . . ?
C14 C15 H15C 109.5 . . ?
H15A C15 H15B 109.5 . . ?
H15A C15 H15C 109.5 . . ?
H15B C15 H15C 109.5 . . ?
C32 C33 H33 120.0 . . ?
C32 C33 C34 120.1(3) . . ?
C34 C33 H33 120.0 . . ?
C5 C7 H7A 109.5 . . ?
C5 C7 H7B 109.5 . . ?
C5 C7 H7C 109.5 . . ?
H7A C7 H7B 109.5 . . ?
H7A C7 H7C 109.5 . . ?
H7B C7 H7C 109.5 . . ?
C18 C22 H22A 109.5 . . ?
C18 C22 H22B 109.5 . . ?
C18 C22 H22C 109.5 . . ?
H22A C22 H22B 109.5 . . ?
H22A C22 H22C 109.5 . . ?
H22B C22 H22C 109.5 . . ?
C8 C10 H10A 109.5 . . ?
C8 C10 H10B 109.5 . . ?
C8 C10 H10C 109.5 . . ?
H10A C10 H10B 109.5 . . ?
H10A C10 H10C 109.5 . . ?
H10B C10 H10C 109.5 . . ?
C26 C28 H28A 109.5 . . ?
C26 C28 H28B 109.5 . . ?
C26 C28 H28C 109.5 . . ?
H28A C28 H28B 109.5 . . ?
H28A C28 H28C 109.5 . . ?
H28B C28 H28C 109.5 . . ?
C32 C31 H31 119.8 . . ?
C30 C31 H31 119.8 . . ?
C30 C31 C32 120.4(3) . . ?
C34 C35 H35 120.0 . . ?
C34 C35 C30 120.0(3) . . ?
C30 C35 H35 120.0 . . ?
C33 C32 C31 119.9(3) . . ?
C33 C32 H32 120.1 . . ?
C31 C32 H32 120.1 . . ?
C33 C34 C35 120.0(3) . . ?
C33 C34 H34 120.0 . . ?
C35 C34 H34 120.0 . . ?
C31 C30 C35 119.6(3) . . ?
C31 C30 C29 120.5(4) . . ?
C35 C30 C29 119.9(4) . . ?
C30 C29 H29A 109.5 . . ?
C30 C29 H29B 109.5 . . ?
C30 C29 H29C 109.5 . . ?
H29A C29 H29B 109.5 . . ?
H29A C29 H29C 109.5 . . ?
H29B C29 H29C 109.5 . . ?

loop_
_geom_bond_atom_site_label_1
_geom_bond_atom_site_label_2
_geom_bond_distance
_geom_bond_site_symmetry_2
_geom_bond_publ_flag
Lu1 Cl1 2.5738(5) . ?
Lu1 Cl2 2.5808(5) . ?
Lu1 N3 2.3224(17) . ?
Lu1 N2 2.3182(17) . ?
Lu1 N4 2.5460(17) . ?
Lu1 N1 2.3246(17) . ?
Lu1 N6 2.5746(18) . ?
Lu1 C17 2.930(2) . ?
Lu1 C23 2.942(2) . ?
P2 N3 1.6217(18) . ?
P2 C1 1.775(2) . ?
P2 C14 1.816(2) . ?
P2 C11 1.819(2) . ?
P1 N2 1.6187(18) . ?
P1 C4 1.773(2) . ?
P1 C8 1.820(2) . ?
P1 C5 1.822(2) . ?
N3 C23 1.359(3) . ?
N2 C17 1.359(3) . ?
N4 C17 1.365(3) . ?
N4 C20 1.340(3) . ?
N1 C4 1.375(3) . ?
N1 C1 1.366(3) . ?
N6 C23 1.367(3) . ?
N6 C24 1.341(3) . ?
C17 N5 1.339(3) . ?
N5 C18 1.345(3) . ?
N7 C23 1.341(3) . ?
N7 C26 1.342(3) . ?
C4 C3 1.392(3) . ?
C1 C2 1.394(3) . ?
C20 C19 1.388(3) . ?
C20 C21 1.501(3) . ?
C24 C27 1.503(3) . ?
C24 C25 1.389(3) . ?
C3 H3 0.9500 . ?
C3 C2 1.405(3) . ?
C8 H8 1.0000 . ?
C8 C9 1.537(3) . ?
C8 C10 1.535(3) . ?
C19 H19 0.9500 . ?
C19 C18 1.388(3) . ?
C14 H14 1.0000 . ?
C14 C16 1.529(3) . ?
C14 C15 1.534(3) . ?
C5 H5 1.0000 . ?
C5 C6 1.535(3) . ?
C5 C7 1.541(3) . ?
C9 H9A 0.9800 . ?
C9 H9B 0.9800 . ?
C9 H9C 0.9800 . ?
C27 H27A 0.9800 . ?
C27 H27B 0.9800 . ?
C27 H27C 0.9800 . ?
C16 H16A 0.9800 . ?
C16 H16B 0.9800 . ?
C16 H16C 0.9800 . ?
C18 C22 1.499(3) . ?
C12 H12A 0.9800 . ?
C12 H12B 0.9800 . ?
C12 H12C 0.9800 . ?
C12 C11 1.530(3) . ?
C2 H2 0.9500 . ?
C13 H13A 0.9800 . ?
C13 H13B 0.9800 . ?
C13 H13C 0.9800 . ?
C13 C11 1.535(3) . ?
C6 H6A 0.9800 . ?
C6 H6B 0.9800 . ?
C6 H6C 0.9800 . ?
C11 H11 1.0000 . ?
C26 C25 1.392(3) . ?
C26 C28 1.502(3) . ?
C21 H21A 0.9800 . ?
C21 H21B 0.9800 . ?
C21 H21C 0.9800 . ?
C25 H25 0.9500 . ?
C15 H15A 0.9800 . ?
C15 H15B 0.9800 . ?
C15 H15C 0.9800 . ?
C33 H33 0.9500 . ?
C33 C32 1.365(4) . ?
C33 C34 1.388(5) . ?
C7 H7A 0.9800 . ?
C7 H7B 0.9800 . ?
C7 H7C 0.9800 . ?
C22 H22A 0.9800 . ?
C22 H22B 0.9800 . ?
C22 H22C 0.9800 . ?
C10 H10A 0.9800 . ?
C10 H10B 0.9800 . ?
C10 H10C 0.9800 . ?
C28 H28A 0.9800 . ?
C28 H28B 0.9800 . ?
C28 H28C 0.9800 . ?
C31 H31 0.9500 . ?
C31 C32 1.414(5) . ?
C31 C30 1.361(5) . ?
C35 H35 0.9500 . ?
C35 C34 1.391(5) . ?
C35 C30 1.398(5) . ?
C32 H32 0.9500 . ?
C34 H34 0.9500 . ?
C30 C29 1.511(5) . ?
C29 H29A 0.9800 . ?
C29 H29B 0.9800 . ?
C29 H29C 0.9800 . ?

loop_
_geom_torsion_atom_site_label_1
_geom_torsion_atom_site_label_2
_geom_torsion_atom_site_label_3
_geom_torsion_atom_site_label_4
_geom_torsion
_geom_torsion_site_symmetry_1
_geom_torsion_site_symmetry_2
_geom_torsion_site_symmetry_3
_geom_torsion_site_symmetry_4
_geom_torsion_publ_flag
Lu1 N3 C23 N6 3.55(19) . . . . ?
Lu1 N3 C23 N7 -175.66(17) . . . . ?
Lu1 N2 C17 N4 -5.00(19) . . . . ?
Lu1 N2 C17 N5 174.43(18) . . . . ?
Lu1 N4 C17 N2 4.45(17) . . . . ?
Lu1 N4 C17 N5 -175.0(2) . . . . ?
Lu1 N4 C20 C19 177.5(2) . . . . ?
Lu1 N4 C20 C21 -1.7(4) . . . . ?
Lu1 N1 C4 P1 8.7(2) . . . . ?
Lu1 N1 C4 C3 -172.36(14) . . . . ?
Lu1 N1 C1 P2 -3.8(2) . . . . ?
Lu1 N1 C1 C2 172.36(14) . . . . ?
Lu1 N6 C23 N3 -3.12(16) . . . . ?
Lu1 N6 C23 N7 176.06(19) . . . . ?
Lu1 N6 C24 C27 9.6(4) . . . . ?
Lu1 N6 C24 C25 -169.3(2) . . . . ?
P2 N3 C23 Lu1 170.4(2) . . . . ?
P2 N3 C23 N6 173.97(15) . . . . ?
P2 N3 C23 N7 -5.2(3) . . . . ?
P2 C1 C2 C3 175.25(18) . . . . ?
P1 N2 C17 Lu1 177.6(2) . . . . ?
P1 N2 C17 N4 172.61(16) . . . . ?
P1 N2 C17 N5 -8.0(3) . . . . ?
P1 C4 C3 C2 178.73(19) . . . . ?
N3 P2 C1 N1 3.57(18) . . . . ?
N3 P2 C1 C2 -171.6(2) . . . . ?
N3 P2 C14 C16 -57.45(18) . . . . ?
N3 P2 C14 C15 179.36(15) . . . . ?
N3 P2 C11 C12 -74.61(19) . . . . ?
N3 P2 C11 C13 51.1(2) . . . . ?
N2 P1 C4 N1 -4.96(18) . . . . ?
N2 P1 C4 C3 176.5(2) . . . . ?
N2 P1 C8 C9 56.28(17) . . . . ?
N2 P1 C8 C10 179.37(15) . . . . ?
N2 P1 C5 C6 -39.80(18) . . . . ?
N2 P1 C5 C7 85.17(18) . . . . ?
N2 C17 N5 C18 177.2(2) . . . . ?
N4 C17 N5 C18 -3.4(3) . . . . ?
N4 C20 C19 C18 -3.9(3) . . . . ?
N1 C4 C3 C2 0.1(3) . . . . ?
N1 C1 C2 C3 -0.1(3) . . . . ?
N6 C24 C25 C26 1.0(3) . . . . ?
C17 N4 C20 C19 0.2(3) . . . . ?
C17 N4 C20 C21 -179.00(19) . . . . ?
C17 N5 C18 C19 -0.7(3) . . . . ?
C17 N5 C18 C22 177.5(2) . . . . ?
N7 C26 C25 C24 0.3(3) . . . . ?
C23 N6 C24 C27 176.8(2) . . . . ?
C23 N6 C24 C25 -2.1(3) . . . . ?
C23 N7 C26 C25 -0.3(3) . . . . ?
C23 N7 C26 C28 -178.9(2) . . . . ?
C4 P1 N2 Lu1 0.10(14) . . . . ?
C4 P1 N2 C17 -177.0(2) . . . . ?
C4 P1 C8 C9 -54.09(18) . . . . ?
C4 P1 C8 C10 69.01(18) . . . . ?
C4 P1 C5 C6 71.20(17) . . . . ?
C4 P1 C5 C7 -163.82(16) . . . . ?
C4 N1 C1 P2 -176.08(14) . . . . ?
C4 N1 C1 C2 0.1(2) . . . . ?
C4 C3 C2 C1 0.0(3) . . . . ?
C1 P2 N3 Lu1 -2.48(14) . . . . ?
C1 P2 N3 C23 -170.78(19) . . . . ?
C1 P2 C14 C16 53.49(18) . . . . ?
C1 P2 C14 C15 -69.70(18) . . . . ?
C1 P2 C11 C12 175.16(17) . . . . ?
C1 P2 C11 C13 -59.17(19) . . . . ?
C1 N1 C4 P1 -179.04(14) . . . . ?
C1 N1 C4 C3 -0.2(2) . . . . ?
C20 N4 C17 Lu1 178.7(2) . . . . ?
C20 N4 C17 N2 -176.85(18) . . . . ?
C20 N4 C17 N5 3.7(3) . . . . ?
C20 C19 C18 N5 4.2(3) . . . . ?
C20 C19 C18 C22 -173.9(2) . . . . ?
C24 N6 C23 Lu1 -173.9(2) . . . . ?
C24 N6 C23 N3 -177.02(18) . . . . ?
C24 N6 C23 N7 2.2(3) . . . . ?
C8 P1 N2 Lu1 -115.95(12) . . . . ?
C8 P1 N2 C17 67.0(2) . . . . ?
C8 P1 C4 N1 114.14(16) . . . . ?
C8 P1 C4 C3 -64.4(3) . . . . ?
C8 P1 C5 C6 -168.83(15) . . . . ?
C8 P1 C5 C7 -43.8(2) . . . . ?
C14 P2 N3 Lu1 114.42(12) . . . . ?
C14 P2 N3 C23 -53.9(2) . . . . ?
C14 P2 C1 N1 -115.97(16) . . . . ?
C14 P2 C1 C2 68.9(2) . . . . ?
C14 P2 C11 C12 55.5(2) . . . . ?
C14 P2 C11 C13 -178.82(17) . . . . ?
C5 P1 N2 Lu1 116.67(13) . . . . ?
C5 P1 N2 C17 -60.4(2) . . . . ?
C5 P1 C4 N1 -125.37(16) . . . . ?
C5 P1 C4 C3 56.1(3) . . . . ?
C5 P1 C8 C9 -174.08(15) . . . . ?
C5 P1 C8 C10 -50.98(19) . . . . ?
C27 C24 C25 C26 -177.8(2) . . . . ?
C11 P2 N3 Lu1 -116.94(12) . . . . ?
C11 P2 N3 C23 74.8(2) . . . . ?
C11 P2 C1 N1 124.02(16) . . . . ?
C11 P2 C1 C2 -51.1(2) . . . . ?
C11 P2 C14 C16 171.50(15) . . . . ?
C11 P2 C14 C15 48.31(19) . . . . ?
C26 N7 C23 N3 178.2(2) . . . . ?
C26 N7 C23 N6 -0.9(3) . . . . ?
C21 C20 C19 C18 175.2(2) . . . . ?
C28 C26 C25 C24 178.8(2) . . . . ?
C32 C33 C34 C35 1.6(5) . . . . ?
C32 C31 C30 C35 -0.6(4) . . . . ?
C32 C31 C30 C29 179.5(3) . . . . ?
C34 C33 C32 C31 -1.6(4) . . . . ?
C34 C35 C30 C31 0.6(5) . . . . ?
C34 C35 C30 C29 -179.5(3) . . . . ?
C30 C31 C32 C33 1.1(4) . . . . ?
C30 C35 C34 C33 -1.1(5) . . . . ?
